data_4128896
loop_
_publ_author_name
'Zheng, Qi'
'Kupper, Manuel'
'Xuan, Weimin'
'Oki, Hirofumi'
'Tsunashima, Ryo'
'Long, De-Liang'
'Cronin, Leroy'

_publ_section_title
;
 Anisotropic Polyoxometalate Cages Assembled via Layers of Heteroanion
 Templates.
;
_journal_issue 34
_journal_name_full 'Journal of the American Chemical Society'
_journal_page_first 13479
_journal_page_last 13486
_journal_paper_doi 10.1021/jacs.9b04533
_journal_volume 141
_journal_year 2019
_chemical_formula_sum 'C22 H120 Mo3 N11 Na O96 P Te W21'
_chemical_formula_weight 6405.51
_space_group_crystal_system orthorhombic
_space_group_IT_number 62
_space_group_name_Hall '-P 2ac 2n'
_space_group_name_H-M_alt 'P n m a'
_atom_sites_solution_hydrogens geom
_atom_sites_solution_primary direct
_atom_sites_solution_secondary difmap
_audit_creation_method SHELXL-2018/3
_cell_angle_alpha 90
_cell_angle_beta 90
_cell_angle_gamma 90
_cell_formula_units_Z 4
_cell_length_a 35.220(3)
_cell_length_b 22.1684(19)
_cell_length_c 15.0386(11)
_cell_measurement_reflns_used 9156
_cell_measurement_temperature 150(2)
_cell_measurement_theta_max 26.4
_cell_measurement_theta_min 2.87
_cell_volume 11741.7(17)
_computing_cell_refinement Apex3
_computing_data_collection Apex3
_computing_data_reduction Apex3
_computing_molecular_graphics Diamond3
_computing_publication_material WinGX
_computing_structure_refinement 'SHELXL-2018/3 (Sheldrick, 2018)'
_computing_structure_solution 'SHELXS-97 (Sheldrick, 2008)'
_diffrn_ambient_temperature 150(2)
_diffrn_measured_fraction_theta_full 0.999
_diffrn_measured_fraction_theta_max 0.999
_diffrn_measurement_device_type 'Bruker Apex II Quasar'
_diffrn_measurement_method '\w & \f scans'
_diffrn_radiation_type MoK\a
_diffrn_radiation_wavelength 0.71073
_diffrn_reflns_av_R_equivalents 0.0699
_diffrn_reflns_av_unetI/netI 0.0284
_diffrn_reflns_Laue_measured_fraction_full 0.999
_diffrn_reflns_Laue_measured_fraction_max 0.999
_diffrn_reflns_limit_h_max 42
_diffrn_reflns_limit_h_min -42
_diffrn_reflns_limit_k_max 26
_diffrn_reflns_limit_k_min -26
_diffrn_reflns_limit_l_max 18
_diffrn_reflns_limit_l_min -18
_diffrn_reflns_number 166207
_diffrn_reflns_point_group_measured_fraction_full 0.999
_diffrn_reflns_point_group_measured_fraction_max 0.999
_diffrn_reflns_theta_full 25.242
_diffrn_reflns_theta_max 25.500
_diffrn_reflns_theta_min 1.636
_diffrn_source '1uS Microfocus x-ray'
_exptl_absorpt_coefficient_mu 21.154
_exptl_absorpt_correction_T_max 0.0235
_exptl_absorpt_correction_T_min 0.0083
_exptl_absorpt_correction_type empirical
_exptl_absorpt_process_details 'SADABS-2016/2 - Bruker AXS'
_exptl_crystal_colour blue
_exptl_crystal_density_diffrn 3.624
_exptl_crystal_density_method none
_exptl_crystal_description block
_exptl_crystal_F_000 11420
_exptl_crystal_size_max 0.089
_exptl_crystal_size_mid 0.084
_exptl_crystal_size_min 0.057
_refine_diff_density_max 4.38
_refine_diff_density_min -5.98
_refine_diff_density_rms 0.67
_refine_ls_extinction_method none
_refine_ls_goodness_of_fit_ref 1.203
_refine_ls_hydrogen_treatment constr
_refine_ls_matrix_type full
_refine_ls_number_parameters 703
_refine_ls_number_reflns 11238
_refine_ls_number_restraints 510
_refine_ls_restrained_S_all 1.181
_refine_ls_R_factor_all 0.1200
_refine_ls_R_factor_gt 0.1084
_refine_ls_shift/su_max 0.001
_refine_ls_shift/su_mean 0.000
_refine_ls_structure_factor_coef Fsqd
_refine_ls_weighting_details 'w=1/[\s^2^(Fo^2^)+4396.8535P] where P=(Fo^2^+2Fc^2^)/3'
_refine_ls_weighting_scheme calc
_refine_ls_wR_factor_gt 0.2465
_refine_ls_wR_factor_ref 0.2562
_reflns_Friedel_coverage 0.000
_reflns_number_gt 9728
_reflns_number_total 11238
_reflns_threshold_expression 'I > 2\s(I)'
_cod_data_source_file ja9b04533_si_008.cif
_cod_data_source_block qz633b
_cod_depositor_comments
;
The following automatic conversions were performed:

data item '_atom_sites_solution_primary' value 'direct methods' was
changed to 'direct'.

Automatic conversion script
Id: cif_fix_values 6909 2019-04-08 15:41:33Z antanas 
;
_cod_original_cell_volume 11741.7(16)
_cod_database_code 4128896
_shelx_shelxl_version_number 2018/3
_shelx_space_group_comment
;
The symmetry employed for this shelxl refinement is uniquely defined
by the following loop, which should always be used as a source of
symmetry information in preference to the above space-group names.
They are only intended as comments.
;
_shelx_estimated_absorpt_t_min 0.255
_shelx_estimated_absorpt_t_max 0.379

loop_
_space_group_symop_operation_xyz
'x, y, z'
'-x+1/2, -y, z+1/2'
'x+1/2, -y+1/2, -z+1/2'
'-x, y+1/2, -z'
'-x, -y, -z'
'x-1/2, y, -z-1/2'
'-x-1/2, y-1/2, z-1/2'
'x, -y-1/2, z'

loop_
_atom_site_label
_atom_site_type_symbol
_atom_site_fract_x
_atom_site_fract_y
_atom_site_fract_z
_atom_site_U_iso_or_equiv
_atom_site_adp_type
_atom_site_occupancy
_atom_site_site_symmetry_order
_atom_site_calc_flag
_atom_site_refinement_flags_posn
_atom_site_refinement_flags_adp
_atom_site_refinement_flags_occupancy
_atom_site_disorder_assembly
_atom_site_disorder_group
W1 W 0.82792(6) 0.250000 0.62829(16) 0.0280(5) Uani 0.88 2 d S TU P C .
W2 W 0.77385(5) 0.16624(8) 0.80030(11) 0.0274(4) Uani 0.875 1 d . U P . .
W3 W 0.78056(4) 0.17521(8) 0.46784(11) 0.0265(4) Uani 0.875 1 d . U P C .
W4 W 0.72714(5) 0.08898(8) 0.64196(11) 0.0275(4) Uani 0.875 1 d . U P . .
W5 W 0.67793(5) 0.16530(7) 0.79590(10) 0.0244(3) Uani 0.875 1 d . U P A .
W6 W 0.69534(5) 0.17377(9) 0.32230(12) 0.0351(4) Uani 0.875 1 d . U P . .
W7 W 0.64284(5) 0.09119(9) 0.49266(12) 0.0345(4) Uani 0.875 1 d . U P A .
W8 W 0.59299(5) 0.16771(9) 0.64966(12) 0.0348(4) Uani 0.84 1 d . U P A 1
W8' W 0.6125(19) 0.156(3) 0.693(5) 0.030(14) Uiso 0.025 1 d . . P A 2
W9 W 0.60942(5) 0.16572(9) 0.17839(11) 0.0323(4) Uani 0.875 1 d . U P A 1
W10 W 0.56010(5) 0.08917(10) 0.33805(12) 0.0382(5) Uani 0.875 1 d . U P A 1
W11 W 0.50569(5) 0.17302(10) 0.51053(12) 0.0381(5) Uani 0.875 1 d . U P A 1
W12 W 0.5112(2) 0.1765(2) 0.1737(5) 0.0238(12) Uani 0.45 1 d . U P A 1
W12' W 0.5129(2) 0.1538(2) 0.1769(5) 0.0211(12) Uani 0.42 1 d . U P A 2
W13' W 0.4602(10) 0.250000 0.347(3) 0.022(6) Uani 0.31 2 d S TU P A 2
W13 W 0.4575(5) 0.2655(6) 0.3475(14) 0.021(2) Uani 0.295 1 d . U P A 1
Mo1 Mo 0.82792(6) 0.250000 0.62829(16) 0.0280(5) Uani 0.12 2 d S TU P C .
Mo2 Mo 0.77385(5) 0.16624(8) 0.80030(11) 0.0274(4) Uani 0.125 1 d . U P . .
Mo3 Mo 0.78056(4) 0.17521(8) 0.46784(11) 0.0265(4) Uani 0.125 1 d . U P C .
Mo4 Mo 0.72714(5) 0.08898(8) 0.64196(11) 0.0275(4) Uani 0.125 1 d . U P . .
Mo5 Mo 0.67793(5) 0.16530(7) 0.79590(10) 0.0244(3) Uani 0.125 1 d . U P A .
Mo6 Mo 0.69534(5) 0.17377(9) 0.32230(12) 0.0351(4) Uani 0.125 1 d . U P A .
Mo7 Mo 0.64284(5) 0.09119(9) 0.49266(12) 0.0345(4) Uani 0.125 1 d . U P A .
Mo8 Mo 0.59299(5) 0.16771(9) 0.64966(12) 0.0348(4) Uani 0.135 1 d . U P A .
Mo9 Mo 0.60942(5) 0.16572(9) 0.17839(11) 0.0323(4) Uani 0.125 1 d . U P A .
Mo10 Mo 0.56010(5) 0.08917(10) 0.33805(12) 0.0382(5) Uani 0.125 1 d . U P A .
Mo11 Mo 0.50569(5) 0.17302(10) 0.51053(12) 0.0381(5) Uani 0.125 1 d . U P A .
Mo12 Mo 0.5112(2) 0.1765(2) 0.1737(5) 0.0238(12) Uani 0.09 1 d . U P A 1
Mo13 Mo 0.4575(5) 0.2655(6) 0.3475(14) 0.021(2) Uani 0.04 1 d . U P A 1
M12' Mo 0.5129(2) 0.1538(2) 0.1769(5) 0.0211(12) Uani 0.04 1 d . U P A 2
M13' Mo 0.4602(10) 0.250000 0.347(3) 0.022(6) Uani 0.02 2 d S TU P A 2
Te1 Te 0.5732(2) 0.250000 0.3687(5) 0.0448(16) Uani 0.64 2 d S TU P A 1
P1 P 0.6544(6) 0.250000 0.5072(13) 0.024(4) Uani 0.7 2 d S TU P B 1
H1 H 0.677352 0.249998 0.546451 0.029 Uiso 0.7 2 calc R U P B 1
Te1' Te 0.7130(3) 0.250000 0.6088(8) 0.041(3) Uani 0.36 2 d S TU P C 2
P1' P 0.6328(16) 0.250000 0.474(4) 0.033(11) Uani 0.3 2 d S TU P B 2
H1' H 0.609660 0.250002 0.435768 0.039 Uiso 0.3 2 calc R U P B 2
O1 O 0.8741(12) 0.250000 0.656(3) 0.041(10) Uani 1 2 d S TU P . .
O2 O 0.8042(9) 0.1399(15) 0.881(2) 0.043(7) Uani 1 1 d . U . . .
O3 O 0.8024(8) 0.1257(13) 0.3992(19) 0.039(7) Uani 1 1 d . U . . .
O4 O 0.7322(9) 0.0142(15) 0.626(2) 0.046(8) Uani 1 1 d . U . . .
O5 O 0.6512(8) 0.1387(14) 0.8804(19) 0.040(7) Uani 1 1 d . U . . .
O6 O 0.7189(8) 0.1287(13) 0.2510(19) 0.035(6) Uani 1 1 d . U . . .
O7 O 0.6454(8) 0.0135(14) 0.4811(19) 0.040(7) Uani 1 1 d . U . . .
O8 O 0.5671(8) 0.1367(13) 0.7316(19) 0.038(7) Uani 1 1 d . U . A 1
O9 O 0.6346(8) 0.1353(14) 0.0939(19) 0.040(7) Uani 1 1 d . U . . .
O10 O 0.5548(9) 0.0129(16) 0.349(2) 0.050(8) Uani 1 1 d . U . . .
O11 O 0.4832(9) 0.1264(16) 0.583(2) 0.052(8) Uani 1 1 d . U . . .
O12 O 0.4810(11) 0.1393(19) 0.096(3) 0.067(10) Uani 1 1 d . U . . .
O13 O 0.411(2) 0.250000 0.326(5) 0.10(2) Uani 1 2 d S TU P . .
O14 O 0.8087(8) 0.3077(13) 0.7102(18) 0.035(6) Uani 1 1 d . U . . .
O15 O 0.7694(9) 0.250000 0.833(2) 0.021(7) Uani 1 2 d S TU P . .
O16 O 0.8280(7) 0.1887(13) 0.5408(18) 0.032(6) Uani 1 1 d . U . . .
O17 O 0.7663(8) 0.0948(13) 0.7356(18) 0.034(6) Uani 1 1 d . U . . .
O18 O 0.7266(7) 0.1539(12) 0.8600(17) 0.030(6) Uani 1 1 d . U . . .
O19 O 0.7954(10) 0.250000 0.408(2) 0.025(8) Uani 1 2 d S TU P . .
O20 O 0.7616(7) 0.1215(12) 0.5585(17) 0.028(6) Uani 1 1 d . U . . .
O21 O 0.6913(7) 0.0898(11) 0.7393(16) 0.025(5) Uani 1 1 d . U . . .
O22 O 0.6797(12) 0.250000 0.823(3) 0.041(10) Uani 1 2 d S TU P A .
O23 O 0.7656(9) 0.250000 0.562(2) 0.020(7) Uani 1 2 d S TU P . .
O24 O 0.7234(7) 0.3159(11) 0.6938(16) 0.026(5) Uani 1 1 d . U . . .
O25 O 0.7333(7) 0.1805(12) 0.4175(16) 0.027(6) Uani 1 1 d . U . . .
O26 O 0.6871(7) 0.1049(11) 0.5647(16) 0.024(5) Uani 1 1 d . U . . .
O27 O 0.6417(7) 0.1789(13) 0.7104(18) 0.032(6) Uani 1 1 d . U . . .
O28 O 0.7127(12) 0.250000 0.277(3) 0.041(10) Uani 1 2 d S TU P . .
O29 O 0.6708(8) 0.1185(13) 0.3959(18) 0.035(6) Uani 1 1 d . U . . .
O30 O 0.6117(8) 0.0930(14) 0.5968(19) 0.039(7) Uani 1 1 d . U . . .
O31 O 0.5851(13) 0.250000 0.670(3) 0.050(12) Uani 1 2 d S TU P A .
O32 O 0.6682(12) 0.250000 0.410(3) 0.040(10) Uani 1 2 d S TU P . .
O33 O 0.6314(8) 0.3066(13) 0.5281(19) 0.037(7) Uani 1 1 d . U . . .
O34 O 0.6469(7) 0.1816(12) 0.2594(16) 0.029(6) Uani 1 1 d . U . . .
O35 O 0.5973(7) 0.1067(13) 0.4198(17) 0.033(6) Uani 1 1 d . U . . .
O36 O 0.5540(8) 0.1752(13) 0.5561(18) 0.036(6) Uani 1 1 d . U . . .
O37 O 0.6065(12) 0.250000 0.150(3) 0.041(10) Uani 1 2 d S TU P A .
O38 O 0.5962(7) 0.0920(13) 0.2406(18) 0.032(6) Uani 1 1 d . U . . .
O39 O 0.5215(8) 0.1199(13) 0.4175(18) 0.034(6) Uani 1 1 d . U . . .
O40 O 0.4931(13) 0.250000 0.563(3) 0.047(11) Uani 1 2 d S TU P . .
O41 O 0.5627(8) 0.1862(14) 0.2870(19) 0.039(7) Uani 1 1 d . U . . .
O42 O 0.5229(11) 0.250000 0.413(3) 0.033(9) Uani 1 2 d S TU P . .
O43 O 0.5599(9) 0.1558(16) 0.118(2) 0.050(8) Uani 1 1 d . U . A 1
O44 O 0.4596(10) 0.3040(17) 0.436(2) 0.058(9) Uani 1 1 d . U . . .
O45 O 0.5203(10) 0.0926(17) 0.242(2) 0.055(9) Uani 1 1 d . U . . .
O46 O 0.4773(10) 0.1907(17) 0.268(2) 0.056(9) Uani 1 1 d . U . . .
O47 O 0.5159(12) 0.250000 0.147(3) 0.040(10) Uiso 1 2 d S . P . .
O50 O 0.3852(18) 0.224(3) 0.131(4) 0.033(15) Uiso 0.4 1 d . . P . .
O55 O 0.665(2) -0.015(4) 0.801(5) 0.042(18) Uiso 0.4 1 d . . P . .
O58 O 0.4740(18) 0.094(3) 0.756(4) 0.066(17) Uiso 0.6 1 d . . P . .
O62' O 0.525(2) 0.181(4) 0.838(6) 0.07(2) Uiso 0.5 1 d . . P D 2
O62 O 0.508(3) 0.183(5) 0.906(7) 0.10(3) Uiso 0.5 1 d . . P A 1
Na1 Na 0.5299(15) 0.088(3) 0.846(4) 0.083(15) Uiso 0.5 1 d . . P A 1
O64 O 0.436(3) 0.301(5) 0.974(7) 0.08(3) Uiso 0.4 1 d . . P E 1
O64' O 0.430(3) 0.346(6) 0.880(8) 0.09(3) Uiso 0.4 1 d . . P F 2
O66 O 0.6971(16) -0.113(3) 0.694(4) 0.039(14) Uiso 0.5 1 d . . P G 1
O67 O 0.8719(15) 0.088(3) 0.548(4) 0.066(15) Uiso 0.7 1 d . . P . .
O68 O 0.8312(19) 0.097(3) 1.048(5) 0.073(19) Uiso 0.6 1 d . . P H 2
O69 O 0.5836(19) 0.083(3) 0.933(5) 0.034(16) Uiso 0.4 1 d . . P A 1
O69' O 0.577(2) 0.085(4) 1.008(5) 0.047(19) Uiso 0.4 1 d . . P I 2
O71 O 0.4881(18) 0.057(3) 0.966(4) 0.030(15) Uiso 0.4 1 d . . P . .
O73 O 0.844(3) 0.223(5) 1.054(8) 0.06(3) Uiso 0.3 1 d . . P . .
O74 O 0.566(2) 0.019(4) 0.097(6) 0.03(2) Uiso 0.3 1 d . . P . .
O75 O 0.537(2) 0.005(4) 0.802(6) 0.03(2) Uiso 0.3 1 d . . P J 2
N1 N 0.401(2) 0.250000 0.561(5) 0.09(2) Uiso 1 2 d DS . P . .
N2 N 0.5916(19) 0.250000 0.927(5) 0.06(2) Uiso 0.8 2 d DS U P . .
N3 N 0.7701(18) -0.250000 0.508(6) 0.07(2) Uiso 1 2 d DS U P K 1
N4 N 0.6331(16) -0.020(3) 0.204(4) 0.046(15) Uiso 0.6 1 d D U P . .
N5 N 0.478(3) 0.250000 0.747(6) 0.05(2) Uiso 0.6 2 d DS U P L 1
N6 N 0.7347(19) 0.043(3) 0.951(6) 0.09(3) Uiso 0.6 1 d D U P M 1
N7 N 0.823(3) 0.250000 0.235(8) 0.11(3) Uiso 0.8 2 d DS U P N 1
N8 N 0.548(2) -0.052(4) 0.646(5) 0.037(19) Uiso 0.4 1 d D U P O 1
N3' N 0.775(4) -0.1826(17) 0.531(11) 0.07(3) Uiso 0.3 1 d D U P P 2
N6' N 0.718(4) 0.001(6) 0.902(9) 0.05(3) Uiso 0.3 1 d . . P Q 2
N8' N 0.565(2) -0.014(4) 0.635(5) 0.010(16) Uiso 0.3 1 d . . P R 2
C1 C 0.396(2) 0.305(3) 0.618(5) 0.04(2) Uiso 0.5 1 d D . P . .
C2 C 0.5543(19) 0.231(4) 0.965(6) 0.04(2) Uiso 0.5 1 d D U P . .
C3 C 0.626(4) 0.250000 0.984(10) 0.13(5) Uiso 0.8 2 d DS U P . .
C4 C 0.744(2) -0.206(4) 0.553(6) 0.043(19) Uiso 0.5 1 d D U P K 1
C5 C 0.8107(19) -0.250000 0.538(6) 0.06(2) Uiso 1 2 d DS U P K 1
C4' C 0.778(5) -0.250000 0.521(13) 0.06(4) Uiso 0.6 2 d DS U P P 2
C5' C 0.748(2) -0.139(4) 0.575(6) 0.007(18) Uiso 0.3 1 d D U P P 2
C6 C 0.627(2) -0.068(3) 0.272(5) 0.040(19) Uiso 0.5 1 d D U P . .
C7 C 0.6694(18) 0.015(4) 0.216(6) 0.038(19) Uiso 0.5 1 d D U P . .
C8 C 0.487(5) 0.313(4) 0.778(13) 0.07(3) Uiso 0.3 1 d D U P L 1
C9 C 0.7579(14) -0.003(3) 0.900(4) 0.042(13) Uiso 0.8 1 d D U P M 1
C10 C 0.6955(18) 0.027(4) 0.981(6) 0.07(2) Uiso 0.6 1 d D U P M 1
C11 C 0.840(3) 0.306(4) 0.196(6) 0.05(2) Uiso 0.5 1 d D U P . .
C12 C 0.540(3) -0.005(4) 0.575(6) 0.05(2) Uiso 0.5 1 d D U P O 1
C13 C 0.586(2) -0.083(5) 0.634(8) 0.07(3) Uiso 0.5 1 d D U P O 1

loop_
_atom_site_aniso_label
_atom_site_aniso_U_11
_atom_site_aniso_U_22
_atom_site_aniso_U_33
_atom_site_aniso_U_23
_atom_site_aniso_U_13
_atom_site_aniso_U_12
W1 0.0189(10) 0.0360(13) 0.0290(12) 0.000 -0.0010(9) 0.000
W2 0.0262(8) 0.0323(9) 0.0237(8) 0.0032(7) -0.0042(6) 0.0044(7)
W3 0.0245(8) 0.0310(9) 0.0242(8) 0.0002(7) -0.0023(6) 0.0017(7)
W4 0.0329(8) 0.0240(8) 0.0256(8) 0.0004(7) -0.0012(7) 0.0020(7)
W5 0.0285(8) 0.0220(8) 0.0227(7) 0.0022(6) -0.0019(6) -0.0003(6)
W6 0.0343(9) 0.0399(11) 0.0311(9) -0.0049(8) -0.0001(7) 0.0011(8)
W7 0.0381(9) 0.0317(9) 0.0338(9) -0.0023(8) 0.0009(7) -0.0059(8)
W8 0.0323(9) 0.0438(11) 0.0281(9) 0.0034(8) 0.0006(8) -0.0095(8)
W9 0.0280(8) 0.0471(11) 0.0219(8) -0.0041(7) -0.0023(6) -0.0070(8)
W10 0.0310(9) 0.0570(12) 0.0267(8) -0.0101(8) 0.0025(7) -0.0194(9)
W11 0.0245(8) 0.0633(13) 0.0264(8) -0.0046(9) 0.0012(7) -0.0096(8)
W12 0.0243(19) 0.025(3) 0.0220(18) -0.005(3) -0.0050(13) -0.004(3)
W12' 0.022(2) 0.017(3) 0.024(2) -0.002(3) -0.0036(14) -0.001(3)
W13' 0.022(8) 0.021(9) 0.022(6) 0.000 -0.001(5) 0.000
W13 0.013(3) 0.017(4) 0.032(4) -0.002(5) 0.000(3) 0.006(4)
Mo1 0.0189(10) 0.0360(13) 0.0290(12) 0.000 -0.0010(9) 0.000
Mo2 0.0262(8) 0.0323(9) 0.0237(8) 0.0032(7) -0.0042(6) 0.0044(7)
Mo3 0.0245(8) 0.0310(9) 0.0242(8) 0.0002(7) -0.0023(6) 0.0017(7)
Mo4 0.0329(8) 0.0240(8) 0.0256(8) 0.0004(7) -0.0012(7) 0.0020(7)
Mo5 0.0285(8) 0.0220(8) 0.0227(7) 0.0022(6) -0.0019(6) -0.0003(6)
Mo6 0.0343(9) 0.0399(11) 0.0311(9) -0.0049(8) -0.0001(7) 0.0011(8)
Mo7 0.0381(9) 0.0317(9) 0.0338(9) -0.0023(8) 0.0009(7) -0.0059(8)
Mo8 0.0323(9) 0.0438(11) 0.0281(9) 0.0034(8) 0.0006(8) -0.0095(8)
Mo9 0.0280(8) 0.0471(11) 0.0219(8) -0.0041(7) -0.0023(6) -0.0070(8)
Mo10 0.0310(9) 0.0570(12) 0.0267(8) -0.0101(8) 0.0025(7) -0.0194(9)
Mo11 0.0245(8) 0.0633(13) 0.0264(8) -0.0046(9) 0.0012(7) -0.0096(8)
Mo12 0.0243(19) 0.025(3) 0.0220(18) -0.005(3) -0.0050(13) -0.004(3)
Mo13 0.013(3) 0.017(4) 0.032(4) -0.002(5) 0.000(3) 0.006(4)
M12' 0.022(2) 0.017(3) 0.024(2) -0.002(3) -0.0036(14) -0.001(3)
M13' 0.022(8) 0.021(9) 0.022(6) 0.000 -0.001(5) 0.000
Te1 0.043(3) 0.051(4) 0.040(3) 0.000 0.012(3) 0.000
P1 0.028(7) 0.024(7) 0.021(7) 0.000 0.002(6) 0.000
Te1' 0.046(6) 0.036(5) 0.039(5) 0.000 0.006(5) 0.000
P1' 0.031(13) 0.034(14) 0.033(13) 0.000 0.003(9) 0.000
O1 0.040(13) 0.044(13) 0.039(13) 0.000 0.000(9) 0.000
O2 0.046(10) 0.045(11) 0.039(10) 0.001(8) 0.004(8) -0.001(8)
O3 0.040(10) 0.035(10) 0.041(10) 0.001(8) 0.003(8) 0.006(8)
O4 0.048(11) 0.046(11) 0.043(10) 0.002(9) -0.001(8) 0.000(9)
O5 0.038(10) 0.047(11) 0.035(10) 0.008(8) -0.001(8) 0.000(8)
O6 0.035(9) 0.033(10) 0.036(9) -0.002(8) 0.003(8) -0.001(8)
O7 0.045(10) 0.037(10) 0.038(10) -0.004(8) -0.003(8) -0.004(8)
O8 0.038(10) 0.039(10) 0.036(10) 0.001(8) 0.000(8) -0.002(8)
O9 0.040(10) 0.044(10) 0.035(10) -0.014(8) -0.002(8) -0.003(8)
O10 0.049(11) 0.054(12) 0.048(11) -0.003(9) 0.001(9) -0.003(9)
O11 0.052(11) 0.056(12) 0.049(11) -0.006(9) 0.004(9) -0.003(9)
O12 0.062(13) 0.075(13) 0.063(13) -0.003(9) -0.002(9) -0.006(9)
O13 0.10(2) 0.10(2) 0.09(2) 0.000 -0.002(10) 0.000
O14 0.033(9) 0.035(10) 0.037(10) 0.006(8) -0.009(8) 0.005(8)
O15 0.012(10) 0.026(11) 0.025(10) 0.000 -0.007(8) 0.000
O16 0.029(9) 0.032(10) 0.036(9) 0.001(8) 0.000(8) 0.004(8)
O17 0.034(9) 0.035(10) 0.035(9) 0.004(8) -0.001(8) 0.004(8)
O18 0.029(9) 0.030(9) 0.029(9) 0.009(8) -0.006(8) 0.007(8)
O19 0.029(11) 0.024(11) 0.023(11) 0.000 0.003(8) 0.000
O20 0.029(9) 0.028(9) 0.028(9) -0.001(8) -0.001(7) -0.001(8)
O21 0.031(9) 0.022(9) 0.021(8) 0.005(7) -0.004(7) -0.007(7)
O22 0.039(13) 0.045(13) 0.039(13) 0.000 -0.003(9) 0.000
O23 0.018(10) 0.023(11) 0.020(10) 0.000 0.000(8) 0.000
O24 0.029(9) 0.025(9) 0.024(8) 0.000(7) 0.001(7) -0.010(8)
O25 0.027(9) 0.026(9) 0.027(9) 0.000(8) -0.008(7) 0.000(8)
O26 0.024(8) 0.023(9) 0.023(8) -0.004(7) -0.002(7) 0.002(7)
O27 0.029(9) 0.035(10) 0.033(9) -0.004(8) -0.004(8) -0.002(8)
O28 0.039(13) 0.040(13) 0.042(13) 0.000 -0.003(9) 0.000
O29 0.034(9) 0.036(10) 0.034(9) -0.003(8) -0.001(8) -0.002(8)
O30 0.040(10) 0.043(10) 0.035(10) 0.000(8) 0.004(8) -0.003(8)
O31 0.051(14) 0.048(14) 0.049(14) 0.000 -0.003(9) 0.000
O32 0.042(13) 0.042(13) 0.038(13) 0.000 0.000(9) 0.000
O33 0.039(10) 0.036(10) 0.036(10) -0.002(8) 0.004(8) -0.003(8)
O34 0.031(9) 0.030(9) 0.025(9) -0.002(8) -0.002(7) 0.003(8)
O35 0.028(9) 0.039(10) 0.030(9) -0.003(8) 0.000(8) 0.006(8)
O36 0.037(10) 0.039(10) 0.030(9) -0.003(8) -0.004(8) -0.004(8)
O37 0.038(13) 0.048(13) 0.038(13) 0.000 -0.004(9) 0.000
O38 0.031(9) 0.034(10) 0.031(9) -0.002(8) 0.000(8) -0.010(8)
O39 0.033(9) 0.035(10) 0.034(9) -0.003(8) -0.005(8) -0.004(8)
O40 0.045(13) 0.049(14) 0.046(14) 0.000 0.002(9) 0.000
O41 0.035(10) 0.045(10) 0.036(10) 0.002(8) -0.003(8) -0.002(8)
O42 0.032(12) 0.033(12) 0.034(12) 0.000 -0.004(9) 0.000
O43 0.050(11) 0.055(12) 0.046(11) 0.002(9) -0.002(9) -0.001(9)
O44 0.052(12) 0.067(12) 0.054(12) 0.011(9) 0.000(9) -0.002(9)
O45 0.050(11) 0.064(12) 0.051(11) -0.003(9) 0.000(9) -0.002(9)
O46 0.053(12) 0.065(12) 0.052(12) -0.002(9) -0.003(9) -0.002(9)

loop_
_atom_type_symbol
_atom_type_description
_atom_type_scat_dispersion_real
_atom_type_scat_dispersion_imag
_atom_type_scat_source
W W -0.8490 6.8722 'International Tables Vol C Tables 4.2.6.8 and 6.1.1.4'
Mo Mo -1.6832 0.6857 'International Tables Vol C Tables 4.2.6.8 and 6.1.1.4'
Te Te -0.5308 1.6751 'International Tables Vol C Tables 4.2.6.8 and 6.1.1.4'
P P 0.1023 0.0942 'International Tables Vol C Tables 4.2.6.8 and 6.1.1.4'
O O 0.0106 0.0060 'International Tables Vol C Tables 4.2.6.8 and 6.1.1.4'
N N 0.0061 0.0033 'International Tables Vol C Tables 4.2.6.8 and 6.1.1.4'
C C 0.0033 0.0016 'International Tables Vol C Tables 4.2.6.8 and 6.1.1.4'
H H 0.0000 0.0000 'International Tables Vol C Tables 4.2.6.8 and 6.1.1.4'
Na Na 0.0362 0.0249 'International Tables Vol C Tables 4.2.6.8 and 6.1.1.4'

loop_
_geom_angle_atom_site_label_1
_geom_angle_atom_site_label_2
_geom_angle_atom_site_label_3
_geom_angle
_geom_angle_site_symmetry_1
_geom_angle_site_symmetry_3
O1 W1 O16 99.8(13) . .
O1 W1 O16 99.8(13) . 8_565
O16 W1 O16 91.8(17) . 8_565
O1 W1 O14 100.7(13) . .
O16 W1 O14 159.2(11) . .
O16 W1 O14 88.2(12) 8_565 .
O1 W1 O14 100.7(13) . 8_565
O16 W1 O14 88.2(12) . 8_565
O16 W1 O14 159.2(11) 8_565 8_565
O14 W1 O14 84.6(17) . 8_565
O1 W1 O23 170.0(17) . .
O16 W1 O23 73.4(9) . .
O16 W1 O23 73.4(9) 8_565 .
O14 W1 O23 86.7(10) . .
O14 W1 O23 86.7(10) 8_565 .
O2 W2 O17 99.7(13) . .
O2 W2 O18 99.2(12) . .
O17 W2 O18 89.9(12) . .
O2 W2 O14 101.7(13) . 8_565
O17 W2 O14 88.8(12) . 8_565
O18 W2 O14 158.9(11) . 8_565
O2 W2 O15 101.3(14) . .
O17 W2 O15 159.1(12) . .
O18 W2 O15 86.9(12) . .
O14 W2 O15 86.8(13) 8_565 .
O2 W2 O24 167.8(12) . 8_565
O17 W2 O24 72.0(10) . 8_565
O18 W2 O24 72.3(9) . 8_565
O14 W2 O24 87.4(10) 8_565 8_565
O15 W2 O24 87.3(11) . 8_565
O3 W3 O25 101.7(13) . .
O3 W3 O20 100.8(13) . .
O25 W3 O20 90.9(11) . .
O3 W3 O19 98.5(13) . .
O25 W3 O19 90.0(13) . .
O20 W3 O19 160.0(12) . .
O3 W3 O16 93.0(13) . .
O25 W3 O16 165.0(11) . .
O20 W3 O16 89.7(11) . .
O19 W3 O16 84.4(13) . .
O3 W3 O23 166.3(13) . .
O25 W3 O23 90.1(11) . .
O20 W3 O23 85.8(10) . .
O19 W3 O23 74.3(10) . .
O16 W3 O23 75.0(11) . .
O4 W4 O26 100.1(13) . .
O4 W4 O20 102.2(13) . .
O26 W4 O20 90.0(11) . .
O4 W4 O21 100.9(13) . .
O26 W4 O21 88.7(10) . .
O20 W4 O21 156.8(11) . .
O4 W4 O17 95.4(13) . .
O26 W4 O17 164.1(11) . .
O20 W4 O17 90.0(11) . .
O21 W4 O17 85.1(10) . .
O4 W4 O24 167.8(12) . 8_565
O26 W4 O24 89.7(10) . 8_565
O20 W4 O24 84.8(10) . 8_565
O21 W4 O24 71.9(10) . 8_565
O17 W4 O24 74.5(10) . 8_565
O5 W5 O27 101.4(13) . .
O5 W5 O22 101.7(17) . .
O27 W5 O22 90.6(15) . .
O5 W5 O21 99.5(13) . .
O27 W5 O21 90.1(11) . .
O22 W5 O21 158.3(15) . .
O5 W5 O18 94.1(12) . .
O27 W5 O18 164.2(11) . .
O22 W5 O18 89.7(15) . .
O21 W5 O18 83.9(11) . .
O5 W5 O24 166.5(12) . 8_565
O27 W5 O24 89.2(10) . 8_565
O22 W5 O24 86.5(14) . 8_565
O21 W5 O24 71.8(10) . 8_565
O18 W5 O24 75.1(10) . 8_565
O5 W5 W8' 86.0(17) . .
O27 W5 W8' 17.8(16) . .
O22 W5 W8' 102.5(19) . .
O21 W5 W8' 83.8(16) . .
O18 W5 W8' 167.5(16) . .
O24 W5 W8' 102.8(15) 8_565 .
O6 W6 O29 102.5(13) . .
O6 W6 O28 97.8(15) . .
O29 W6 O28 159.6(14) . .
O6 W6 O34 100.0(12) . .
O29 W6 O34 86.7(11) . .
O28 W6 O34 91.5(15) . .
O6 W6 O25 100.0(12) . .
O29 W6 O25 86.1(11) . .
O28 W6 O25 88.7(15) . .
O34 W6 O25 159.7(10) . .
O6 W6 O32 170.2(12) . .
O29 W6 O32 87.2(11) . .
O28 W6 O32 72.5(13) . .
O34 W6 O32 81.5(13) . .
O25 W6 O32 79.2(13) . .
O7 W7 O29 102.6(13) . .
O7 W7 O30 97.6(14) . .
O29 W7 O30 159.8(13) . .
O7 W7 O26 99.9(12) . .
O29 W7 O26 87.7(11) . .
O30 W7 O26 90.0(11) . .
O7 W7 O35 99.2(13) . .
O29 W7 O35 86.6(11) . .
O30 W7 O35 89.1(12) . .
O26 W7 O35 160.9(11) . .
O7 W7 O33 169.9(12) . 8_565
O29 W7 O33 87.4(11) . 8_565
O30 W7 O33 72.4(11) . 8_565
O26 W7 O33 81.9(10) . 8_565
O35 W7 O33 79.6(11) . 8_565
O8 W8 O31 101.3(18) . .
O8 W8 O30 97.7(13) . .
O31 W8 O30 161.0(17) . .
O8 W8 O27 100.7(13) . .
O31 W8 O27 86.0(17) . .
O30 W8 O27 90.1(12) . .
O8 W8 O36 100.3(13) . .
O31 W8 O36 86.2(17) . .
O30 W8 O36 90.9(12) . .
O27 W8 O36 158.6(12) . .
O8 W8 O33 169.9(12) . 8_565
O31 W8 O33 88.8(16) . 8_565
O30 W8 O33 72.2(11) . 8_565
O27 W8 O33 80.0(11) . 8_565
O36 W8 O33 79.9(11) . 8_565
O27 W8' O30 118(5) . .
O27 W8' O31 90(4) . .
O30 W8' O31 121(4) . .
O27 W8' W5 28(3) . .
O30 W8' W5 118(3) . .
O31 W8' W5 111(3) . .
O9 W9 O34 101.4(12) . .
O9 W9 O37 104.5(17) . .
O34 W9 O37 89.9(15) . .
O9 W9 O38 98.8(13) . .
O34 W9 O38 90.9(11) . .
O37 W9 O38 156.1(15) . .
O9 W9 O43 94.2(14) . .
O34 W9 O43 164.3(12) . .
O37 W9 O43 87.6(16) . .
O38 W9 O43 85.2(13) . .
O9 W9 O41 164.1(12) . .
O34 W9 O41 90.3(10) . .
O37 W9 O41 86.0(15) . .
O38 W9 O41 70.2(11) . .
O43 W9 O41 74.0(12) . .
O10 W10 O35 102.9(14) . .
O10 W10 O39 102.3(14) . .
O35 W10 O39 90.7(11) . .
O10 W10 O38 100.1(14) . .
O35 W10 O38 91.9(11) . .
O39 W10 O38 156.3(12) . .
O10 W10 O45 91.7(15) . .
O35 W10 O45 165.4(14) . .
O39 W10 O45 86.5(13) . .
O38 W10 O45 85.1(12) . .
O10 W10 O41 165.3(13) . .
O35 W10 O41 89.8(11) . .
O39 W10 O41 84.6(11) . .
O38 W10 O41 71.9(11) . .
O45 W10 O41 75.6(13) . .
O11 W11 O36 102.0(15) . .
O11 W11 O39 103.4(14) . .
O36 W11 O39 91.1(12) . .
O11 W11 O40 99.5(17) . .
O36 W11 O40 92.0(16) . .
O39 W11 O40 155.7(15) . .
O11 W11 O44 97.6(16) . 8_565
O36 W11 O44 159.7(14) . 8_565
O39 W11 O44 89.1(13) . 8_565
O40 W11 O44 79.8(17) . 8_565
O11 W11 O42 166.1(15) . .
O36 W11 O42 88.5(13) . .
O39 W11 O42 85.2(11) . .
O40 W11 O42 70.8(14) . .
O44 W11 O42 71.3(14) 8_565 .
O47 W12 O12 111(2) . .
O47 W12 O46 94.5(18) . .
O12 W12 O46 101.0(17) . .
O47 W12 O43 92.2(18) . .
O12 W12 O43 97.7(16) . .
O46 W12 O43 156.4(15) . .
O47 W12 O45 159.1(17) . .
O12 W12 O45 90.2(17) . .
O46 W12 O45 83.1(15) . .
O43 W12 O45 82.7(14) . .
O47 W12 O41 90.3(16) . .
O12 W12 O41 157.0(16) . .
O46 W12 O41 86.3(12) . .
O43 W12 O41 71.1(12) . .
O45 W12 O41 68.8(12) . .
O12 W12' O45 111.6(19) . .
O12 W12' O46 98.5(17) . .
O45 W12' O46 91.6(16) . .
O12 W12' O47 94.0(18) . .
O45 W12' O47 153.3(17) . .
O46 W12' O47 76.9(15) . .
O12 W12' O41 173.3(16) . .
O45 W12' O41 74.9(14) . .
O46 W12' O41 82.8(12) . .
O47 W12' O41 79.8(13) . .
O13 W13' O44 97(3) . 8_565
O13 W13' O44 97(3) . .
O44 W13' O44 84(3) 8_565 .
O13 W13' O46 102(2) . .
O44 W13' O46 90.7(16) 8_565 .
O44 W13' O46 161(3) . .
O13 W13' O46 102(2) . 8_565
O44 W13' O46 161(3) 8_565 8_565
O44 W13' O46 90.7(16) . 8_565
O46 W13' O46 89(3) . 8_565
O13 W13' O42 166(3) . .
O44 W13' O42 72.8(17) 8_565 .
O44 W13' O42 72.8(17) . .
O46 W13' O42 88.2(17) . .
O46 W13' O42 88.2(17) 8_565 .
W13 W13 O44 122.6(14) 8_565 .
W13 W13 O46 124.9(14) 8_565 8_565
O44 W13 O46 105.6(19) . 8_565
W13 W13 O13 78.4(7) 8_565 .
O44 W13 O13 108(3) . .
O46 W13 O13 112(3) 8_565 .
W13 W13 O44 40.9(11) 8_565 8_565
O44 W13 O44 82(2) . 8_565
O46 W13 O44 151.8(18) 8_565 8_565
O13 W13 O44 91(2) . 8_565
W13 W13 O46 40.0(11) 8_565 .
O44 W13 O46 149.9(19) . .
O46 W13 O46 85(2) 8_565 .
O13 W13 O46 93(2) . .
O44 W13 O46 76.9(14) 8_565 .
O42 Te1 O41 92.6(12) . 8_565
O42 Te1 O41 92.6(12) . .
O41 Te1 O41 95.6(18) 8_565 .
O33 P1 O33 111(2) . 8_565
O33 P1 O32 111.3(15) . .
O33 P1 O32 111.3(15) 8_565 .
O24 Te1' O24 95.4(15) . 8_565
O24 Te1' O23 93.2(10) . .
O24 Te1' O23 93.2(10) 8_565 .
O33 P1' O33 114(4) 8_565 .
O33 P1' O32 111(3) 8_565 .
O33 P1' O32 111(3) . .
W8 O8 Na1 178(2) . .
W13 O13 W13 23.1(13) 8_565 .
W1 O14 W2 152.7(17) . 8_565
W2 O15 W2 148.6(19) . 8_565
W1 O16 W3 118.9(13) . .
W2 O17 W4 121.6(14) . .
W2 O18 W5 120.4(13) . .
W3 O19 W3 115.7(17) 8_565 .
W4 O20 W3 158.1(15) . .
W4 O21 W5 120.0(12) . .
W5 O22 W5 156(2) . 8_565
Te1' O23 W3 116.2(10) . .
W3 O23 W3 95.1(12) 8_565 .
Te1' O23 W1 135.0(16) . .
W3 O23 W1 92.7(10) 8_565 .
W3 O23 W1 92.7(10) . .
W4 O24 W5 96.0(10) 8_565 8_565
W4 O24 W2 91.9(8) 8_565 8_565
W5 O24 W2 92.3(9) 8_565 8_565
W3 O25 W6 156.1(15) . .
W4 O26 W7 159.5(15) . .
W8' O27 W5 134(4) . .
W5 O27 W8 156.1(16) . .
W6 O28 W6 123(2) 8_565 .
W7 O29 W6 157.6(17) . .
W7 O30 W8 123.0(16) . .
W7 O30 W8' 127(2) . .
W8 O31 W8 154(3) 8_565 .
W8 O31 W8' 24.1(18) 8_565 8_565
W8 O31 W8' 147(3) . 8_565
W8' O31 W8' 128(4) 8_565 .
P1 O32 W6 131.4(10) . .
P1' O32 W6 131.8(11) . .
P1 O32 W6 131.4(10) . 8_565
W6 O32 W6 92.1(15) . 8_565
P1 O33 W8 131.8(18) . 8_565
P1 O33 W7 130.7(17) . 8_565
W8 O33 W7 92.4(10) 8_565 8_565
W9 O34 W6 158.9(15) . .
W10 O35 W7 156.0(17) . .
W11 O36 W8 155.4(16) . .
W9 O37 W9 154(2) 8_565 .
W9 O38 W10 123.3(15) . .
W11 O39 W10 151.0(15) . .
W11 O40 W11 124(2) 8_565 .
Te1 O41 W10 119.3(13) . .
Te1 O41 W9 116.9(13) . .
W10 O41 W9 94.6(11) . .
Te1 O41 W12 130.0(15) . .
W10 O41 W12 96.8(11) . .
W9 O41 W12 91.0(10) . .
Te1 O42 W11 117.7(12) . 8_565
Te1 O42 W11 117.7(12) . .
W11 O42 W11 94.3(14) 8_565 .
W12 O43 W9 123.3(17) . .
W13 O44 W11 129(2) . 8_565
W13 O44 W13 16.5(8) . 8_565
W11 O44 W13 125.3(19) 8_565 8_565
W10 O45 W12 118.8(17) . .
W13 O46 W12 153(2) 8_565 .
W13' O46 W12' 156(2) . .
W13 O46 W13 15.1(7) 8_565 .
W12 O46 W13 139(2) . .
W12 O47 W12 150(3) . 8_565
W12 O47 W12' 153(2) . 8_565
W12 O47 W12' 3.5(5) 8_565 8_565
W12' O47 W12' 156(2) 8_565 .
O69 Na1 O58 180(4) . .
O69 Na1 O62 96(4) . .
O58 Na1 O62 84(3) . .
O69 Na1 O8 89(3) . .
O58 Na1 O8 91(3) . .
O62 Na1 O8 93(3) . .
O69 Na1 O71 94(3) . .
O58 Na1 O71 86(3) . .
O62 Na1 O71 78(3) . .
O8 Na1 O71 170(3) . .
O69 Na1 C8 133(5) . 8_565
O58 Na1 C8 47(4) . 8_565
O62 Na1 C8 45(5) . 8_565
O8 Na1 C8 72(4) . 8_565
O71 Na1 C8 100(5) . 8_565
C1 N1 C1 108(8) . 8_565
C3 N2 C2 119(9) . 8_565
C3 N2 C2 119(9) . .
C2 N2 C2 33(7) 8_565 .
C4 N3 C4 81(8) 8 .
C4 N3 C5 117(6) 8 .
C4 N3 C5 117(6) . .
C6 N4 C7 114(6) . .
C8 N5 C8 137(10) . 8_565
C10 N6 C9 120(2) . .
C11 N7 C11 110(10) 8_565 .
C13 N8 C12 113(8) . .
C5' N3' C4' 137(10) . .
C2 C2 N2 73(3) 8_565 .
N3 C4 C4 49(4) . 8
N5 C8 Na1 159(10) . 8_565

loop_
_geom_bond_atom_site_label_1
_geom_bond_atom_site_label_2
_geom_bond_distance
_geom_bond_site_symmetry_2
W1 O1 1.68(4) .
W1 O16 1.89(3) .
W1 O16 1.89(3) 8_565
W1 O14 1.90(3) .
W1 O14 1.90(3) 8_565
W1 O23 2.41(3) .
W2 O2 1.72(3) .
W2 O17 1.88(3) .
W2 O18 1.91(3) .
W2 O14 1.92(3) 8_565
W2 O15 1.929(9) .
W2 O24 2.43(2) 8_565
W3 O3 1.69(3) .
W3 O25 1.83(2) .
W3 O20 1.93(3) .
W3 O19 1.958(18) .
W3 O16 2.02(3) .
W3 O23 2.25(2) .
W4 O4 1.69(3) .
W4 O26 1.86(2) .
W4 O20 1.89(3) .
W4 O21 1.93(2) .
W4 O17 1.98(3) .
W4 O24 2.25(3) 8_565
W5 O5 1.69(3) .
W5 O27 1.84(3) .
W5 O22 1.921(9) .
W5 O21 1.93(3) .
W5 O18 1.98(2) .
W5 O24 2.26(2) 8_565
W5 W8' 2.79(7) .
W6 O6 1.68(3) .
W6 O29 1.86(3) .
W6 O28 1.92(2) .
W6 O34 1.96(3) .
W6 O25 1.97(2) .
W6 O32 2.35(3) .
W7 O7 1.73(3) .
W7 O29 1.86(3) .
W7 O30 1.91(3) .
W7 O26 1.92(2) .
W7 O35 1.97(3) .
W7 O33 2.36(3) 8_565
W8 O8 1.68(3) .
W8 O31 1.872(11) .
W8 O30 1.95(3) .
W8 O27 1.96(3) .
W8 O36 1.97(3) .
W8 O33 2.34(3) 8_565
W8' O27 1.18(7) .
W8' O30 2.01(7) .
W8' O31 2.32(7) .
W9 O9 1.69(3) .
W9 O34 1.83(3) .
W9 O37 1.919(10) .
W9 O38 1.94(3) .
W9 O43 1.98(3) .
W9 O41 2.36(3) .
W10 O10 1.71(4) .
W10 O35 1.84(3) .
W10 O39 1.93(3) .
W10 O38 1.94(3) .
W10 O45 2.01(3) .
W10 O41 2.29(3) .
W11 O11 1.70(3) .
W11 O36 1.84(3) .
W11 O39 1.91(3) .
W11 O40 1.93(2) .
W11 O44 2.04(4) 8_565
W11 O42 2.33(3) .
W12 O47 1.687(12) .
W12 O12 1.78(4) .
W12 O46 1.87(4) .
W12 O43 1.96(3) .
W12 O45 2.15(4) .
W12 O41 2.50(3) .
W12' O12 1.68(4) .
W12' O45 1.70(4) .
W12' O46 2.02(4) .
W12' O47 2.181(10) .
W12' O41 2.52(3) .
W13' O13 1.77(8) .
W13' O44 1.80(5) 8_565
W13' O44 1.80(5) .
W13' O46 1.88(5) .
W13' O46 1.88(5) 8_565
W13' O42 2.42(5) .
W13 W13 0.69(3) 8_565
W13 O44 1.59(4) .
W13 O46 1.70(4) 8_565
W13 O13 1.71(7) .
W13 O44 2.04(4) 8_565
W13 O46 2.16(4) .
Te1 O42 1.90(4) .
Te1 O41 1.91(3) 8_565
Te1 O41 1.91(3) .
P1 O33 1.53(3) .
P1 O33 1.53(3) 8_565
P1 O32 1.54(5) .
Te1' O24 1.97(3) .
Te1' O24 1.97(3) 8_565
Te1' O23 1.98(3) .
P1' O33 1.49(4) 8_565
P1' O33 1.49(4) .
P1' O32 1.58(6) .
O8 Na1 2.41(6) .
O50 O50 1.13(13) 8_565
O58 Na1 2.40(8) .
O62 Na1 2.41(12) .
Na1 O69 2.30(9) .
Na1 O71 2.43(8) .
Na1 C8 2.85(10) 8_565
O73 O73 1.2(2) 8_565
N1 C1 1.50(2) .
N1 C1 1.50(2) 8_565
N2 C3 1.50(2) .
N2 C2 1.50(2) 8_565
N2 C2 1.50(2) .
N3 C4 1.50(2) 8
N3 C4 1.50(2) .
N3 C5 1.50(2) .
N4 C6 1.50(2) .
N4 C7 1.50(2) .
N5 C8 1.50(2) .
N5 C8 1.50(2) 8_565
N6 C10 1.49(2) .
N6 C9 1.50(2) .
N7 C11 1.50(2) 8_565
N7 C11 1.50(2) .
N8 C13 1.50(2) .
N8 C12 1.50(2) .
N3' C5' 1.51(2) .
N3' C4' 1.51(2) .
C2 C2 0.85(16) 8_565
C4 C4 1.95(16) 8
